data_7246907
loop_
_publ_author_name
'Thu\'ery, Pierre'
'Atoini, Youssef'
'Harrowfield, Jack'

_publ_section_title
;
 Triple-armed aliphatic tricarboxylic acids as sources of ligands for
 uranyl ion: influence of bridgehead functionalization
;
_journal_issue 27
_journal_name_full CrystEngComm
_journal_page_first 3904
_journal_page_last 3915
_journal_paper_doi 10.1039/D3CE00526G
_journal_volume 25
_journal_year 2023
_chemical_formula_sum 'C36 H64 Cu N6 O22 U2'
_chemical_formula_weight 1472.53
_space_group_crystal_system triclinic
_space_group_IT_number 2
_space_group_name_Hall '-P 1'
_space_group_name_H-M_alt 'P -1'
_atom_sites_solution_hydrogens mixed
_audit_update_record
;
2023-05-23 deposited with the CCDC.	2023-06-21 downloaded from the CCDC.
;
_cell_angle_alpha 114.7971(13)
_cell_angle_beta 98.3735(14)
_cell_angle_gamma 110.7704(13)
_cell_formula_units_Z 1
_cell_length_a 11.3872(4)
_cell_length_b 11.5224(4)
_cell_length_c 12.7894(5)
_cell_measurement_reflns_used 9429
_cell_measurement_temperature 100(2)
_cell_measurement_theta_max 30.5374
_cell_measurement_theta_min 2.1993
_cell_volume 1335.95(9)
_computing_cell_refinement 'SAINT V8.40B (Bruker AXS LLC, 2019)'
_computing_data_collection 'Bruker Instrument Service vV6.2.16'
_computing_data_reduction 'SAINT V8.40B (Bruker AXS LLC, 2019)'
_computing_molecular_graphics 'shelXle (C.B. Huebschle, rev 1328)'
_computing_structure_refinement 'SHELXL-2019/1 (Sheldrick, 2019)'
_diffrn_ambient_temperature 100(2)
_diffrn_detector_area_resol_mean 7.41
_diffrn_detector_type 'Bruker PHOTON III area detector'
_diffrn_measured_fraction_theta_full 0.998
_diffrn_measured_fraction_theta_max 0.998
_diffrn_measurement_device 'Kappa diffractometer'
_diffrn_measurement_device_type 'Bruker D8 Quest'
_diffrn_measurement_method '\f and \w scans'
_diffrn_radiation_monochromator 'multilayer mirror optics'
_diffrn_radiation_type MoK\a
_diffrn_radiation_wavelength 0.71073
_diffrn_reflns_av_R_equivalents 0.0522
_diffrn_reflns_av_unetI/netI 0.0279
_diffrn_reflns_limit_h_max 15
_diffrn_reflns_limit_h_min -15
_diffrn_reflns_limit_k_max 15
_diffrn_reflns_limit_k_min -15
_diffrn_reflns_limit_l_max 17
_diffrn_reflns_limit_l_min -17
_diffrn_reflns_number 53010
_diffrn_reflns_theta_full 28.70
_diffrn_reflns_theta_max 28.70
_diffrn_reflns_theta_min 1.87
_diffrn_source 'microfocus sealed X-ray tube'
_diffrn_source_current 1.4
_diffrn_source_type 'Incoatec I\ms 70 W'
_diffrn_source_voltage 50
_exptl_absorpt_coefficient_mu 6.517
_exptl_absorpt_correction_T_max 0.75
_exptl_absorpt_correction_T_min 0.61
_exptl_absorpt_correction_type multi-scan
_exptl_absorpt_process_details
;
Krause, L., Herbst-Irmer, R., Sheldrick, G. M., Stalke, D. (2015).
"Comparison of silver and molybdenum microfocus X-ray sources for
single-crystal structure determination"
J. Appl. Cryst. 48, 3-10.
doi:10.1107/S1600576714022985
;
_exptl_crystal_colour 'translucent intense purple'
_exptl_crystal_density_diffrn 1.830
_exptl_crystal_density_method 'not measured'
_exptl_crystal_description irregular
_exptl_crystal_F_000 711
_exptl_crystal_size_max 0.078
_exptl_crystal_size_mid 0.071
_exptl_crystal_size_min 0.055
_refine_diff_density_max 0.832
_refine_diff_density_min -0.891
_refine_ls_extinction_method none
_refine_ls_goodness_of_fit_ref 1.074
_refine_ls_hydrogen_treatment mixed
_refine_ls_matrix_type full
_refine_ls_number_parameters 313
_refine_ls_number_reflns 6907
_refine_ls_number_restraints 3
_refine_ls_restrained_S_all 1.073
_refine_ls_R_factor_all 0.0206
_refine_ls_R_factor_gt 0.0186
_refine_ls_shift/su_max 0.003
_refine_ls_shift/su_mean 0.000
_refine_ls_structure_factor_coef Fsqd
_refine_ls_weighting_details 'w=1/[\s^2^(Fo^2^)+(0.0100P)^2^+1.6601P] where P=(Fo^2^+2Fc^2^)/3'
_refine_ls_weighting_scheme calc
_refine_ls_wR_factor_gt 0.0409
_refine_ls_wR_factor_ref 0.0417
_reflns_number_gt 6523
_reflns_number_total 6907
_reflns_threshold_expression 'I > 2\s(I)'
_cod_data_source_file d3ce00526g1.cif
_cod_data_source_block 6
_cod_depositor_comments
;
The following automatic conversions were performed:

data item '_exptl_absorpt_correction_type' value 'Multi-Scan' was
changed to 'multi-scan' in accordance with the
/home/data/users/saulius/crontab/automatic-downloads/rss-feeds/RSC/lib/dictionaries/cif_core.dic
dictionary named 'cif_core.dic' version 2.4.2 last updated on
2011-04-26.

Automatic conversion script
Id: cif_fix_values 8170 2020-07-09 18:12:32Z antanas 

 Adding full bibliography for 7246903--7246909.cif.
;
_cod_database_code 7246907

loop_
_space_group_symop_operation_xyz
'x, y, z'
'-x, -y, -z'

loop_
_atom_site_type_symbol
_atom_site_label
_atom_site_fract_x
_atom_site_fract_y
_atom_site_fract_z
_atom_site_U_iso_or_equiv
_atom_site_adp_type
_atom_site_calc_flag
_atom_site_refinement_flags_adp
_atom_site_refinement_flags_occupancy
_atom_site_refinement_flags_posn
_atom_site_occupancy
_atom_site_disorder_assembly
_atom_site_disorder_group
U U1 0.85623(2) 0.82500(2) 0.74974(2) 0.00962(3) Uani d . . . 1 . .
Cu Cu1 0.500000 0.000000 0.500000 0.01717(9) Uani d . P S 1 . .
O O1 0.73533(16) 0.67351(18) 0.74829(15) 0.0139(3) Uani d . . . 1 . .
O O2 0.98100(17) 0.97166(19) 0.74981(17) 0.0190(4) Uani d . . . 1 . .
O O3 0.92902(17) 0.65807(19) 0.61850(15) 0.0160(4) Uani d . . . 1 . .
O O4 0.76507(17) 0.67485(18) 0.52197(15) 0.0142(3) Uani d . . . 1 . .
O O5 0.30539(16) 0.11713(18) 0.31435(15) 0.0134(3) Uani d . . . 1 . .
O O6 0.47977(19) 0.0741(2) 0.33828(19) 0.0230(4) Uani d . . . 1 . .
O O7 0.84632(18) -0.0259(2) -0.06548(16) 0.0195(4) Uani d . . . 1 . .
O O8 0.97987(17) 0.17081(19) 0.11471(15) 0.0161(4) Uani d . . . 1 . .
O O9 0.6444(2) 0.4019(2) 0.05396(19) 0.0318(5) Uani d . . . 1 . .
O O10 0.50142(19) 0.1845(2) -0.01063(17) 0.0246(4) Uani d . . . 1 . .
O O11 0.5157(2) 0.3926(2) 0.5586(2) 0.0282(5) Uani d . . D 1 . .
H H11A 0.568(2) 0.4773(18) 0.618(2) 0.042000 Uiso d U . D 1 . .
H H11B 0.4416(18) 0.391(3) 0.535(3) 0.042000 Uiso d U . D 1 . .
N N1 0.6010(2) 0.2968(2) 0.06547(18) 0.0118(4) Uani d . . . 1 . .
N N2 0.7028(2) 0.1221(3) 0.5967(2) 0.0235(5) Uani d . . . 1 . .
H H2 0.719639 0.086832 0.653882 0.028000 Uiso calc U . R 1 . .
N N3 0.4813(2) 0.1654(3) 0.6258(2) 0.0242(5) Uani d . . . 1 . .
H H3 0.473960 0.223973 0.587915 0.029000 Uiso calc U . R 1 . .
C C1 0.6819(2) 0.3039(2) 0.1787(2) 0.0094(4) Uani d . . . 1 . .
C C2 0.7376(2) 0.4592(2) 0.2863(2) 0.0113(4) Uani d . . . 1 . .
H H2A 0.799749 0.527194 0.267963 0.014000 Uiso calc U . R 1 . .
H H2B 0.662847 0.482928 0.295705 0.014000 Uiso calc U . R 1 . .
C C3 0.8114(3) 0.4776(3) 0.4067(2) 0.0164(5) Uani d . . . 1 . .
H H3A 0.758009 0.392946 0.412539 0.020000 Uiso calc U . R 1 . .
H H3B 0.898120 0.478320 0.404047 0.020000 Uiso calc U . R 1 . .
C C4 0.8377(2) 0.6122(2) 0.5205(2) 0.0120(4) Uani d . . . 1 . .
C C5 0.5895(2) 0.1896(2) 0.2009(2) 0.0106(4) Uani d . . . 1 . .
H H5A 0.544704 0.095894 0.122846 0.013000 Uiso calc U . R 1 . .
H H5B 0.645174 0.179810 0.260633 0.013000 Uiso calc U . R 1 . .
C C6 0.4820(2) 0.2195(3) 0.2487(2) 0.0134(5) Uani d . . . 1 . .
H H6A 0.522045 0.322912 0.311912 0.016000 Uiso calc U . R 1 . .
H H6B 0.410329 0.200006 0.180280 0.016000 Uiso calc U . R 1 . .
C C7 0.4202(2) 0.1296(2) 0.3039(2) 0.0121(4) Uani d . . . 1 . .
C C8 0.7968(2) 0.2745(2) 0.1459(2) 0.0122(4) Uani d . . . 1 . .
H H8A 0.850103 0.348208 0.127988 0.015000 Uiso calc U . R 1 . .
H H8B 0.856096 0.287104 0.218844 0.015000 Uiso calc U . R 1 . .
C C9 0.7548(2) 0.1257(3) 0.0371(2) 0.0147(5) Uani d . . . 1 . .
H H9A 0.684170 0.052134 0.044534 0.018000 Uiso calc U . R 1 . .
H H9B 0.716011 0.121502 -0.039612 0.018000 Uiso calc U . R 1 . .
C C10 0.8693(2) 0.0892(3) 0.0284(2) 0.0114(4) Uani d . . . 1 . .
C C11 0.7221(3) 0.2695(3) 0.6781(3) 0.0394(8) Uani d . . . 1 . .
H H11C 0.720634 0.318857 0.630811 0.047000 Uiso calc U . R 1 . .
H H11D 0.809671 0.326760 0.745550 0.047000 Uiso calc U . R 1 . .
C C12 0.6106(3) 0.2568(3) 0.7296(3) 0.0365(8) Uani d . . . 1 . .
H H12A 0.615313 0.212753 0.780951 0.044000 Uiso calc U . R 1 . .
H H12B 0.618752 0.353583 0.781589 0.044000 Uiso calc U . R 1 . .
C C13 0.8054(3) 0.1173(4) 0.5354(3) 0.0273(6) Uani d . . . 1 . .
C C14 0.8110(3) 0.1989(4) 0.4669(4) 0.0427(9) Uani d . . . 1 . .
H H14A 0.719880 0.176789 0.425532 0.064000 Uiso calc U . R 1 . .
H H14B 0.853254 0.169589 0.405763 0.064000 Uiso calc U . R 1 . .
H H14C 0.863337 0.302784 0.525275 0.064000 Uiso calc U . R 1 . .
C C15 0.9444(3) 0.1853(4) 0.6305(4) 0.0439(9) Uani d . . . 1 . .
H H15A 0.970669 0.286064 0.689683 0.066000 Uiso calc U . R 1 . .
H H15B 1.009733 0.181324 0.588791 0.066000 Uiso calc U . R 1 . .
H H15C 0.941347 0.131992 0.673759 0.066000 Uiso calc U . R 1 . .
C C16 0.3625(3) 0.1281(4) 0.6643(3) 0.0296(7) Uani d . . . 1 . .
H H16 0.366157 0.067529 0.701102 0.035000 Uiso calc U . R 1 . .
C C17 0.2345(3) 0.0397(4) 0.5524(3) 0.0307(7) Uani d . . . 1 . .
H H17A 0.159605 0.042735 0.582355 0.037000 Uiso calc U . R 1 . .
H H17B 0.242745 0.089113 0.504512 0.037000 Uiso calc U . R 1 . .
C C18 0.3606(4) 0.2623(5) 0.7607(3) 0.0487(10) Uani d . . . 1 . .
H H18A 0.360487 0.324985 0.727447 0.073000 Uiso calc U . R 1 . .
H H18B 0.440144 0.314682 0.834459 0.073000 Uiso calc U . R 1 . .
H H18C 0.279906 0.233204 0.781901 0.073000 Uiso calc U . R 1 . .

loop_
_atom_site_aniso_label
_atom_site_aniso_U_11
_atom_site_aniso_U_22
_atom_site_aniso_U_33
_atom_site_aniso_U_12
_atom_site_aniso_U_13
_atom_site_aniso_U_23
U1 0.00675(4) 0.00879(4) 0.00820(4) 0.00374(3) 0.00175(3) 0.00028(3)
Cu1 0.0128(2) 0.0136(2) 0.0220(2) 0.00508(16) 0.00979(17) 0.00613(17)
O1 0.0124(8) 0.0148(8) 0.0137(8) 0.0067(7) 0.0047(7) 0.0062(7)
O2 0.0136(8) 0.0155(9) 0.0240(10) 0.0045(7) 0.0076(7) 0.0084(8)
O3 0.0137(8) 0.0186(9) 0.0095(8) 0.0096(7) 0.0023(7) 0.0010(7)
O4 0.0154(8) 0.0145(8) 0.0108(8) 0.0095(7) 0.0036(7) 0.0030(7)
O5 0.0106(8) 0.0152(8) 0.0149(8) 0.0065(7) 0.0066(7) 0.0069(7)
O6 0.0245(10) 0.0348(11) 0.0357(11) 0.0223(9) 0.0203(9) 0.0291(10)
O7 0.0167(9) 0.0198(9) 0.0117(8) 0.0117(8) 0.0013(7) -0.0019(7)
O8 0.0120(8) 0.0165(9) 0.0121(8) 0.0079(7) 0.0009(7) 0.0009(7)
O9 0.0419(13) 0.0200(10) 0.0237(10) 0.0032(9) -0.0013(9) 0.0162(9)
O10 0.0212(10) 0.0197(10) 0.0186(9) 0.0010(8) -0.0051(8) 0.0088(8)
O11 0.0210(10) 0.0181(10) 0.0322(12) 0.0077(8) 0.0007(9) 0.0057(9)
N1 0.0141(9) 0.0133(9) 0.0088(9) 0.0083(8) 0.0049(8) 0.0044(8)
N2 0.0195(11) 0.0233(12) 0.0297(13) 0.0076(9) 0.0095(10) 0.0167(11)
N3 0.0309(13) 0.0238(12) 0.0227(12) 0.0165(11) 0.0106(10) 0.0122(10)
C1 0.0102(10) 0.0099(10) 0.0089(10) 0.0065(8) 0.0034(8) 0.0039(9)
C2 0.0128(11) 0.0095(10) 0.0092(10) 0.0057(9) 0.0045(9) 0.0024(9)
C3 0.0212(12) 0.0157(12) 0.0095(11) 0.0126(10) 0.0015(9) 0.0018(9)
C4 0.0111(10) 0.0116(10) 0.0077(10) 0.0045(9) 0.0034(8) 0.0010(9)
C5 0.0106(10) 0.0105(10) 0.0116(10) 0.0062(8) 0.0047(8) 0.0051(9)
C6 0.0119(11) 0.0159(11) 0.0182(12) 0.0085(9) 0.0081(9) 0.0107(10)
C7 0.0125(11) 0.0117(10) 0.0118(11) 0.0060(9) 0.0057(9) 0.0049(9)
C8 0.0088(10) 0.0114(10) 0.0104(11) 0.0048(9) 0.0033(8) 0.0006(9)
C9 0.0109(11) 0.0145(11) 0.0112(11) 0.0070(9) 0.0026(9) -0.0002(9)
C10 0.0135(11) 0.0135(11) 0.0074(10) 0.0082(9) 0.0046(9) 0.0036(9)
C11 0.0277(16) 0.0210(15) 0.052(2) 0.0066(13) 0.0028(15) 0.0112(15)
C12 0.0384(18) 0.0233(15) 0.0271(16) 0.0140(14) 0.0009(14) -0.0006(13)
C13 0.0174(13) 0.0458(18) 0.0406(17) 0.0169(13) 0.0153(12) 0.0361(16)
C14 0.0229(15) 0.058(2) 0.067(2) 0.0132(15) 0.0140(16) 0.053(2)
C15 0.0202(15) 0.062(2) 0.063(2) 0.0163(16) 0.0094(16) 0.046(2)
C16 0.0432(18) 0.0446(18) 0.0275(15) 0.0351(16) 0.0241(14) 0.0242(14)
C17 0.0288(15) 0.058(2) 0.0373(17) 0.0323(16) 0.0238(14) 0.0368(17)
C18 0.074(3) 0.067(3) 0.038(2) 0.058(2) 0.034(2) 0.0286(19)

loop_
_atom_type_symbol
_atom_type_description
_atom_type_scat_dispersion_real
_atom_type_scat_dispersion_imag
_atom_type_scat_source
C C 0.0033 0.0016 'International Tables Vol C Tables 4.2.6.8 and 6.1.1.4'
H H 0.0000 0.0000 'International Tables Vol C Tables 4.2.6.8 and 6.1.1.4'
Cu Cu 0.3201 1.2651 'International Tables Vol C Tables 4.2.6.8 and 6.1.1.4'
N N 0.0061 0.0033 'International Tables Vol C Tables 4.2.6.8 and 6.1.1.4'
O O 0.0106 0.0060 'International Tables Vol C Tables 4.2.6.8 and 6.1.1.4'
U U -9.6767 9.6646 'International Tables Vol C Tables 4.2.6.8 and 6.1.1.4'

loop_
_geom_angle_atom_site_label_1
_geom_angle_atom_site_label_2
_geom_angle_atom_site_label_3
_geom_angle_site_symmetry_1
_geom_angle_site_symmetry_3
_geom_angle
_geom_angle_publ_flag
O2 U1 O1 . . 177.43(8) ?
O2 U1 O7 . 1_566 93.02(8) ?
O1 U1 O7 . 1_566 88.64(7) ?
O2 U1 O5 . 2_666 89.60(7) ?
O1 U1 O5 . 2_666 92.66(7) ?
O7 U1 O5 1_566 2_666 78.05(6) ?
O2 U1 O8 . 2_766 89.94(8) ?
O1 U1 O8 . 2_766 88.42(7) ?
O7 U1 O8 1_566 2_766 80.13(6) ?
O5 U1 O8 2_666 2_766 158.11(6) ?
O2 U1 O3 . . 90.84(7) ?
O1 U1 O3 . . 86.82(7) ?
O7 U1 O3 1_566 . 154.79(6) ?
O5 U1 O3 2_666 . 126.92(6) ?
O8 U1 O3 2_766 . 74.96(6) ?
O2 U1 O4 . . 93.10(7) ?
O1 U1 O4 . . 86.35(7) ?
O7 U1 O4 1_566 . 151.46(6) ?
O5 U1 O4 2_666 . 74.15(6) ?
O8 U1 O4 2_766 . 127.72(6) ?
O3 U1 O4 . . 52.83(5) ?
N3 Cu1 N3 2_656 . 180.00(13) ?
N3 Cu1 N2 2_656 . 93.94(10) ?
N3 Cu1 N2 . . 86.07(10) ?
N3 Cu1 N2 2_656 2_656 86.07(10) ?
N3 Cu1 N2 . 2_656 93.93(10) ?
N2 Cu1 N2 . 2_656 180.000000 ?
C4 O3 U1 . . 94.03(14) ?
C4 O4 U1 . . 92.53(13) ?
C7 O5 U1 . 2_666 137.17(15) ?
C10 O7 U1 . 1_544 159.00(18) ?
C10 O8 U1 . 2_766 143.35(17) ?
H11A O11 H11B . . 106.1(16) ?
O9 N1 O10 . . 123.1(2) ?
O9 N1 C1 . . 117.90(19) ?
O10 N1 C1 . . 118.88(19) ?
C11 N2 C13 . . 114.4(2) ?
C11 N2 Cu1 . . 105.15(18) ?
C13 N2 Cu1 . . 122.34(19) ?
C11 N2 H2 . . 104.400000 ?
C13 N2 H2 . . 104.400000 ?
Cu1 N2 H2 . . 104.400000 ?
C12 N3 C16 . . 113.5(2) ?
C12 N3 Cu1 . . 106.31(18) ?
C16 N3 Cu1 . . 117.15(19) ?
C12 N3 H3 . . 106.400000 ?
C16 N3 H3 . . 106.400000 ?
Cu1 N3 H3 . . 106.400000 ?
C5 C1 C8 . . 111.88(19) ?
C5 C1 C2 . . 113.38(18) ?
C8 C1 C2 . . 110.31(18) ?
C5 C1 N1 . . 108.89(17) ?
C8 C1 N1 . . 105.70(18) ?
C2 C1 N1 . . 106.23(18) ?
C3 C2 C1 . . 111.43(19) ?
C3 C2 H2A . . 109.300000 ?
C1 C2 H2A . . 109.300000 ?
C3 C2 H2B . . 109.300000 ?
C1 C2 H2B . . 109.300000 ?
H2A C2 H2B . . 108.000000 ?
C4 C3 C2 . . 114.6(2) ?
C4 C3 H3A . . 108.600000 ?
C2 C3 H3A . . 108.600000 ?
C4 C3 H3B . . 108.600000 ?
C2 C3 H3B . . 108.600000 ?
H3A C3 H3B . . 107.600000 ?
O3 C4 O4 . . 119.8(2) ?
O3 C4 C3 . . 118.7(2) ?
O4 C4 C3 . . 121.4(2) ?
C6 C5 C1 . . 115.53(19) ?
C6 C5 H5A . . 108.400000 ?
C1 C5 H5A . . 108.400000 ?
C6 C5 H5B . . 108.400000 ?
C1 C5 H5B . . 108.400000 ?
H5A C5 H5B . . 107.500000 ?
C7 C6 C5 . . 113.5(2) ?
C7 C6 H6A . . 108.900000 ?
C5 C6 H6A . . 108.900000 ?
C7 C6 H6B . . 108.900000 ?
C5 C6 H6B . . 108.900000 ?
H6A C6 H6B . . 107.700000 ?
O6 C7 O5 . . 122.8(2) ?
O6 C7 C6 . . 120.2(2) ?
O5 C7 C6 . . 117.1(2) ?
C9 C8 C1 . . 115.61(19) ?
C9 C8 H8A . . 108.400000 ?
C1 C8 H8A . . 108.400000 ?
C9 C8 H8B . . 108.400000 ?
C1 C8 H8B . . 108.400000 ?
H8A C8 H8B . . 107.400000 ?
C10 C9 C8 . . 113.13(19) ?
C10 C9 H9A . . 109.000000 ?
C8 C9 H9A . . 109.000000 ?
C10 C9 H9B . . 109.000000 ?
C8 C9 H9B . . 109.000000 ?
H9A C9 H9B . . 107.800000 ?
O8 C10 O7 . . 123.4(2) ?
O8 C10 C9 . . 119.2(2) ?
O7 C10 C9 . . 117.3(2) ?
N2 C11 C12 . . 108.3(3) ?
N2 C11 H11C . . 110.000000 ?
C12 C11 H11C . . 110.000000 ?
N2 C11 H11D . . 110.000000 ?
C12 C11 H11D . . 110.000000 ?
H11C C11 H11D . . 108.400000 ?
N3 C12 C11 . . 108.3(3) ?
N3 C12 H12A . . 110.000000 ?
C11 C12 H12A . . 110.000000 ?
N3 C12 H12B . . 110.000000 ?
C11 C12 H12B . . 110.000000 ?
H12A C12 H12B . . 108.400000 ?
N2 C13 C17 . 2_656 108.1(2) ?
N2 C13 C14 . . 109.5(3) ?
C17 C13 C14 2_656 . 110.8(3) ?
N2 C13 C15 . . 110.7(3) ?
C17 C13 C15 2_656 . 108.3(3) ?
C14 C13 C15 . . 109.4(3) ?
C13 C14 H14A . . 109.500000 ?
C13 C14 H14B . . 109.500000 ?
H14A C14 H14B . . 109.500000 ?
C13 C14 H14C . . 109.500000 ?
H14A C14 H14C . . 109.500000 ?
H14B C14 H14C . . 109.500000 ?
C13 C15 H15A . . 109.500000 ?
C13 C15 H15B . . 109.500000 ?
H15A C15 H15B . . 109.500000 ?
C13 C15 H15C . . 109.500000 ?
H15A C15 H15C . . 109.500000 ?
H15B C15 H15C . . 109.500000 ?
N3 C16 C17 . . 109.8(2) ?
N3 C16 C18 . . 112.1(3) ?
C17 C16 C18 . . 110.1(3) ?
N3 C16 H16 . . 108.200000 ?
C17 C16 H16 . . 108.200000 ?
C18 C16 H16 . . 108.200000 ?
C13 C17 C16 2_656 . 118.8(2) ?
C13 C17 H17A 2_656 . 107.600000 ?
C16 C17 H17A . . 107.600000 ?
C13 C17 H17B 2_656 . 107.600000 ?
C16 C17 H17B . . 107.600000 ?
H17A C17 H17B . . 107.100000 ?
C16 C18 H18A . . 109.500000 ?
C16 C18 H18B . . 109.500000 ?
H18A C18 H18B . . 109.500000 ?
C16 C18 H18C . . 109.500000 ?
H18A C18 H18C . . 109.500000 ?
H18B C18 H18C . . 109.500000 ?

loop_
_geom_bond_atom_site_label_1
_geom_bond_atom_site_label_2
_geom_bond_site_symmetry_2
_geom_bond_distance
_geom_bond_publ_flag
U1 O2 . 1.7803(18) ?
U1 O1 . 1.7899(17) ?
U1 O7 1_566 2.3149(17) ?
U1 O5 2_666 2.3223(17) ?
U1 O8 2_766 2.3269(17) ?
U1 O3 . 2.4560(17) ?
U1 O4 . 2.4850(16) ?
Cu1 N3 2_656 2.020(2) ?
Cu1 N3 . 2.020(2) ?
Cu1 N2 . 2.061(2) ?
Cu1 N2 2_656 2.061(2) ?
Cu1 O6 . 2.5581(18) ?
O3 C4 . 1.268(3) ?
O4 C4 . 1.274(3) ?
O5 C7 . 1.297(3) ?
O6 C7 . 1.232(3) ?
O7 C10 . 1.263(3) ?
O8 C10 . 1.254(3) ?
O9 N1 . 1.216(3) ?
O10 N1 . 1.220(3) ?
O11 H11A . 0.844(10) ?
O11 H11B . 0.846(10) ?
N1 C1 . 1.553(3) ?
N2 C11 . 1.484(4) ?
N2 C13 . 1.504(4) ?
N2 H2 . 1.000000 ?
N3 C12 . 1.483(4) ?
N3 C16 . 1.489(4) ?
N3 H3 . 1.000000 ?
C1 C5 . 1.531(3) ?
C1 C8 . 1.535(3) ?
C1 C2 . 1.541(3) ?
C2 C3 . 1.531(3) ?
C2 H2A . 0.990000 ?
C2 H2B . 0.990000 ?
C3 C4 . 1.505(3) ?
C3 H3A . 0.990000 ?
C3 H3B . 0.990000 ?
C5 C6 . 1.526(3) ?
C5 H5A . 0.990000 ?
C5 H5B . 0.990000 ?
C6 C7 . 1.518(3) ?
C6 H6A . 0.990000 ?
C6 H6B . 0.990000 ?
C8 C9 . 1.526(3) ?
C8 H8A . 0.990000 ?
C8 H8B . 0.990000 ?
C9 C10 . 1.510(3) ?
C9 H9A . 0.990000 ?
C9 H9B . 0.990000 ?
C11 C12 . 1.504(5) ?
C11 H11C . 0.990000 ?
C11 H11D . 0.990000 ?
C12 H12A . 0.990000 ?
C12 H12B . 0.990000 ?
C13 C17 2_656 1.518(5) ?
C13 C14 . 1.524(4) ?
C13 C15 . 1.535(4) ?
C14 H14A . 0.980000 ?
C14 H14B . 0.980000 ?
C14 H14C . 0.980000 ?
C15 H15A . 0.980000 ?
C15 H15B . 0.980000 ?
C15 H15C . 0.980000 ?
C16 C17 . 1.526(4) ?
C16 C18 . 1.531(4) ?
C16 H16 . 1.000000 ?
C17 H17A . 0.990000 ?
C17 H17B . 0.990000 ?
C18 H18A . 0.980000 ?
C18 H18B . 0.980000 ?
C18 H18C . 0.980000 ?

loop_
_geom_hbond_atom_site_label_D
_geom_hbond_atom_site_label_H
_geom_hbond_atom_site_label_A
_geom_hbond_site_symmetry_A
_geom_hbond_distance_DH
_geom_hbond_distance_HA
_geom_hbond_distance_DA
_geom_hbond_angle_DHA
_geom_hbond_publ_flag
O11 H11A O1 . 0.844(10) 2.096(12) 2.919(3) 165(3) ?
O11 H11B O4 2_666 0.846(10) 2.101(14) 2.914(3) 161(3) ?
N2 H2 O5 2_656 1.000000 2.480000 3.373(3) 149 ?
N2 H2 O6 2_656 1.000000 2.420000 2.979(3) 115 ?
N3 H3 O11 . 1.000000 2.040000 3.001(3) 161. ?
C14 H14A O6 . 0.980000 2.410000 3.371(4) 165 ?
C15 H15C O2 1_545 0.980000 2.560000 3.501(4) 162 ?
